data_7029433
loop_
_publ_author_name
'Gryca, I.'
'Machura, B.'
'Ma\/lecki, J G'
'Shul'pina, Lidia S.'
'Pombeiro, Armando J. L.'
'Shul'pin, Georgiy B.'

_publ_section_title
;
 New p-tolylimido rhenium(v) complexes with carboxylate-based ligands:
 synthesis, structures and their catalytic potential in oxidations with
 peroxides.
;
_journal_issue 15
_journal_name_full 'Dalton transactions (Cambridge, England : 2003)'
_journal_page_first 5759
_journal_page_last 5776
_journal_paper_doi 10.1039/c3dt53511h
_journal_volume 43
_journal_year 2014
_chemical_formula_moiety 'C30 H25 Br2 N3 O2 P Re'
_chemical_formula_sum 'C30 H25 Br2 N3 O2 P Re'
_chemical_formula_weight 836.52
_chemical_name_systematic
; 
 ? 
;
_space_group_IT_number 2
_symmetry_cell_setting triclinic
_symmetry_space_group_name_Hall '-P 1'
_symmetry_space_group_name_H-M 'P -1'
_atom_sites_solution_hydrogens geom
_atom_sites_solution_primary direct
_atom_sites_solution_secondary difmap
_audit_creation_method SHELXL-97
_cell_angle_alpha 92.707(6)
_cell_angle_beta 104.825(8)
_cell_angle_gamma 104.41
_cell_formula_units_Z 2
_cell_length_a 10.3301(10)
_cell_length_b 11.3982(10)
_cell_length_c 13.2930(10)
_cell_measurement_reflns_used 7015
_cell_measurement_temperature 293(2)
_cell_measurement_theta_max 29.3175
_cell_measurement_theta_min 3.4924
_cell_volume 1455.2(2)
_computing_cell_refinement 'CrysAlis RED v. 1.163 (UNIL IC & KUMA 2000)'
_computing_data_collection 'CrysAlis CCD v. 1.163 (UNIL IC & KUMA 2000)'
_computing_data_reduction 'CrysAlis RED v. 1.163 (UNIL IC & KUMA 2000)'
_computing_molecular_graphics
;XP in SHELXTL/PC (Sheldrick, 1990b)
 ORTEP-3 W v. 1.062 (Farrugia 1997)
;
_computing_publication_material
;SHELXL-97 (Sheldrick, 1997) and
 PLATON (Spek, 1990)
;
_computing_structure_refinement 'SHELXL-97 (Sheldrick, 1997)'
_computing_structure_solution 'SHELXS-97 (Sheldrick, 1990)'
_diffrn_ambient_temperature 293(2)
_diffrn_measured_fraction_theta_full 0.995
_diffrn_measured_fraction_theta_max 0.995
_diffrn_measurement_device_type 'Xcalibur, Atlas, Gemini ultra'
_diffrn_radiation_monochromator graphite
_diffrn_radiation_source 'fine-focus sealed tube'
_diffrn_radiation_type MoK\a
_diffrn_radiation_wavelength 0.71073
_diffrn_reflns_av_R_equivalents 0.0396
_diffrn_reflns_av_unetI/netI 0.0522
_diffrn_reflns_limit_h_max 10
_diffrn_reflns_limit_h_min -12
_diffrn_reflns_limit_k_max 13
_diffrn_reflns_limit_k_min -13
_diffrn_reflns_limit_l_max 15
_diffrn_reflns_limit_l_min -14
_diffrn_reflns_number 9640
_diffrn_reflns_theta_full 25.05
_diffrn_reflns_theta_max 25.05
_diffrn_reflns_theta_min 3.50
_exptl_absorpt_coefficient_mu 7.009
_exptl_absorpt_correction_T_max 1.00000
_exptl_absorpt_correction_T_min 0.34107
_exptl_absorpt_correction_type empirical
_exptl_absorpt_process_details 'CrysAlis RED, (2005)'
_exptl_crystal_colour brown
_exptl_crystal_density_diffrn 1.909
_exptl_crystal_density_method 'not measured'
_exptl_crystal_description prism
_exptl_crystal_F_000 804
_exptl_crystal_size_max 0.15271
_exptl_crystal_size_mid 0.10183
_exptl_crystal_size_min 0.08524
_refine_diff_density_max 3.346
_refine_diff_density_min -2.388
_refine_diff_density_rms 0.220
_refine_ls_extinction_method none
_refine_ls_goodness_of_fit_ref 1.073
_refine_ls_hydrogen_treatment constr
_refine_ls_matrix_type full
_refine_ls_number_parameters 353
_refine_ls_number_reflns 5134
_refine_ls_number_restraints 0
_refine_ls_restrained_S_all 1.073
_refine_ls_R_factor_all 0.0675
_refine_ls_R_factor_gt 0.0545
_refine_ls_shift/su_max 0.000
_refine_ls_shift/su_mean 0.000
_refine_ls_structure_factor_coef Fsqd
_refine_ls_weighting_details 'calc w=1/[\s^2^(Fo^2^)+(0.1102P)^2^+0.0000P] where P=(Fo^2^+2Fc^2^)/3'
_refine_ls_weighting_scheme calc
_refine_ls_wR_factor_gt 0.1541
_refine_ls_wR_factor_ref 0.1590
_reflns_number_gt 4148
_reflns_number_total 5134
_reflns_threshold_expression >2sigma(I)
_cod_data_source_file c3dt53511h.txt
_cod_data_source_block re173
_cod_original_sg_symbol_H-M P-1
_cod_database_code 7029433

loop_
_symmetry_equiv_pos_as_xyz
'x, y, z'
'-x, -y, -z'

loop_
_atom_site_label
_atom_site_type_symbol
_atom_site_fract_x
_atom_site_fract_y
_atom_site_fract_z
_atom_site_U_iso_or_equiv
_atom_site_adp_type
_atom_site_occupancy
_atom_site_symmetry_multiplicity
_atom_site_calc_flag
_atom_site_refinement_flags
Re1 Re 0.22130(4) 0.20188(3) 0.21825(3) 0.03028(17) Uani 1 1 d .
N2 N 0.0200(8) 0.2083(7) 0.1387(6) 0.0325(18) Uani 1 1 d .
N1 N 0.1771(8) 0.0537(7) 0.2450(5) 0.0323(18) Uani 1 1 d .
N3 N -0.2345(10) 0.2382(9) 0.0213(7) 0.050(2) Uani 1 1 d .
O1 O 0.2426(7) 0.3788(6) 0.1925(5) 0.0424(17) Uani 1 1 d .
O2 O 0.1395(10) 0.5207(7) 0.1327(7) 0.071(3) Uani 1 1 d .
Br1 Br 0.25151(15) 0.17478(12) 0.03819(9) 0.0604(4) Uani 1 1 d .
Br2 Br 0.17950(15) 0.27818(12) 0.38692(10) 0.0648(4) Uani 1 1 d .
P1 P 0.4716(3) 0.2477(2) 0.29192(17) 0.0294(5) Uani 1 1 d .
C1 C 0.5338(10) 0.2657(9) 0.4351(7) 0.034(2) Uani 1 1 d .
C2 C 0.4820(12) 0.1687(10) 0.4832(8) 0.048(3) Uani 1 1 d .
H2 H 0.4142 0.1015 0.4432 0.058 Uiso 1 1 calc R
C3 C 0.5279(14) 0.1686(12) 0.5890(8) 0.057(3) Uani 1 1 d .
H3 H 0.4924 0.1014 0.6205 0.068 Uiso 1 1 calc R
C4 C 0.6260(13) 0.2677(13) 0.6484(8) 0.057(3) Uani 1 1 d .
H4 H 0.6586 0.2677 0.7205 0.069 Uiso 1 1 calc R
C5 C 0.6758(12) 0.3657(11) 0.6026(8) 0.052(3) Uani 1 1 d .
H5 H 0.7390 0.4343 0.6443 0.062 Uiso 1 1 calc R
C6 C 0.6355(12) 0.3665(9) 0.4954(8) 0.047(3) Uani 1 1 d .
H6 H 0.6748 0.4324 0.4642 0.056 Uiso 1 1 calc R
C7 C 0.5550(11) 0.1317(8) 0.2596(7) 0.035(2) Uani 1 1 d .
C8 C 0.4821(11) 0.0259(8) 0.1946(7) 0.035(2) Uani 1 1 d .
H8 H 0.3884 0.0135 0.1605 0.042 Uiso 1 1 calc R
C9 C 0.5482(12) -0.0619(9) 0.1800(8) 0.044(3) Uani 1 1 d .
H9 H 0.4978 -0.1330 0.1355 0.052 Uiso 1 1 calc R
C10 C 0.6796(12) -0.0484(9) 0.2268(8) 0.047(3) Uani 1 1 d .
H10 H 0.7218 -0.1091 0.2154 0.057 Uiso 1 1 calc R
C11 C 0.7571(13) 0.0591(11) 0.2950(9) 0.055(3) Uani 1 1 d .
H11 H 0.8501 0.0693 0.3300 0.066 Uiso 1 1 calc R
C12 C 0.6933(11) 0.1474(10) 0.3084(8) 0.045(3) Uani 1 1 d .
H12 H 0.7443 0.2195 0.3514 0.054 Uiso 1 1 calc R
C13 C 0.5513(10) 0.3845(8) 0.2435(7) 0.033(2) Uani 1 1 d .
C14 C 0.5452(12) 0.4988(9) 0.2858(9) 0.047(3) Uani 1 1 d .
H14 H 0.5117 0.5051 0.3438 0.056 Uiso 1 1 calc R
C15 C 0.5907(14) 0.6014(10) 0.2381(11) 0.064(4) Uani 1 1 d .
H15 H 0.5902 0.6775 0.2663 0.077 Uiso 1 1 calc R
C16 C 0.6359(13) 0.5927(11) 0.1508(10) 0.063(3) Uani 1 1 d .
H16 H 0.6668 0.6625 0.1206 0.076 Uiso 1 1 calc R
C17 C 0.6357(13) 0.4798(12) 0.1073(10) 0.058(3) Uani 1 1 d .
H17 H 0.6636 0.4731 0.0465 0.069 Uiso 1 1 calc R
C18 C 0.5939(11) 0.3772(10) 0.1547(8) 0.044(3) Uani 1 1 d .
H18 H 0.5948 0.3017 0.1256 0.053 Uiso 1 1 calc R
C19 C 0.1357(12) 0.4168(9) 0.1456(8) 0.046(3) Uani 1 1 d .
C20 C 0.0043(11) 0.3174(9) 0.1110(8) 0.039(2) Uani 1 1 d .
C21 C -0.1198(12) 0.3312(10) 0.0537(9) 0.051(3) Uani 1 1 d .
H21 H -0.1247 0.4084 0.0366 0.062 Uiso 1 1 calc R
C22 C -0.2193(12) 0.1303(11) 0.0495(8) 0.048(3) Uani 1 1 d .
H22 H -0.2968 0.0632 0.0277 0.058 Uiso 1 1 calc R
C23 C -0.0990(11) 0.1117(9) 0.1076(8) 0.040(2) Uani 1 1 d .
H23 H -0.0964 0.0346 0.1264 0.048 Uiso 1 1 calc R
C24 C 0.1185(10) -0.0588(8) 0.2727(7) 0.034(2) Uani 1 1 d .
C25 C 0.0735(12) -0.1605(9) 0.2007(9) 0.045(3) Uani 1 1 d .
H25 H 0.0802 -0.1554 0.1325 0.054 Uiso 1 1 calc R
C26 C 0.0175(13) -0.2718(9) 0.2329(9) 0.052(3) Uani 1 1 d .
H26 H -0.0120 -0.3417 0.1850 0.062 Uiso 1 1 calc R
C27 C 0.0041(11) -0.2823(9) 0.3328(10) 0.052(3) Uani 1 1 d .
C28 C 0.0469(14) -0.1744(12) 0.4040(9) 0.061(3) Uani 1 1 d .
H28 H 0.0348 -0.1790 0.4708 0.073 Uiso 1 1 calc R
C29 C 0.1050(13) -0.0652(10) 0.3770(8) 0.051(3) Uani 1 1 d .
H29 H 0.1357 0.0045 0.4251 0.062 Uiso 1 1 calc R
C30 C -0.0575(14) -0.4024(11) 0.3692(11) 0.075(4) Uani 1 1 d .
H30A H -0.1170 -0.3903 0.4113 0.112 Uiso 1 1 calc R
H30B H 0.0161 -0.4322 0.4100 0.112 Uiso 1 1 calc R
H30C H -0.1106 -0.4608 0.3094 0.112 Uiso 1 1 calc R

loop_
_atom_site_aniso_label
_atom_site_aniso_U_11
_atom_site_aniso_U_22
_atom_site_aniso_U_33
_atom_site_aniso_U_23
_atom_site_aniso_U_13
_atom_site_aniso_U_12
Re1 0.0326(3) 0.0211(2) 0.0349(3) 0.00245(14) 0.00947(17) 0.00320(15)
N2 0.028(5) 0.026(4) 0.040(4) -0.002(3) 0.006(3) 0.007(3)
N1 0.044(5) 0.025(4) 0.028(4) 0.008(3) 0.012(3) 0.006(3)
N3 0.044(6) 0.054(6) 0.052(5) 0.007(4) 0.011(4) 0.018(5)
O1 0.037(4) 0.026(3) 0.057(4) 0.007(3) 0.006(3) 0.003(3)
O2 0.080(7) 0.033(5) 0.083(6) 0.013(4) -0.004(5) 0.012(4)
Br1 0.0699(9) 0.0570(7) 0.0512(7) 0.0038(5) 0.0169(6) 0.0118(6)
Br2 0.0718(9) 0.0629(8) 0.0617(8) -0.0040(6) 0.0250(6) 0.0175(7)
P1 0.0356(15) 0.0210(11) 0.0308(12) 0.0022(9) 0.0110(10) 0.0044(10)
C1 0.037(6) 0.035(5) 0.031(5) 0.001(4) 0.011(4) 0.009(4)
C2 0.052(7) 0.048(6) 0.040(6) 0.013(5) 0.012(5) 0.004(5)
C3 0.068(9) 0.065(8) 0.044(7) 0.017(6) 0.021(6) 0.022(7)
C4 0.060(9) 0.086(10) 0.034(6) 0.007(6) 0.007(5) 0.041(7)
C5 0.044(7) 0.063(8) 0.034(6) -0.017(5) -0.004(5) 0.009(6)
C6 0.043(7) 0.032(5) 0.052(7) -0.005(4) 0.007(5) -0.006(5)
C7 0.041(6) 0.033(5) 0.034(5) 0.007(4) 0.013(4) 0.009(4)
C8 0.040(6) 0.024(5) 0.041(5) 0.007(4) 0.012(4) 0.006(4)
C9 0.048(7) 0.029(5) 0.048(6) -0.001(4) 0.007(5) 0.008(5)
C10 0.057(8) 0.038(6) 0.055(6) 0.008(5) 0.023(6) 0.021(5)
C11 0.043(7) 0.060(8) 0.060(7) -0.005(6) 0.008(5) 0.018(6)
C12 0.030(6) 0.048(6) 0.051(6) -0.007(5) 0.000(5) 0.014(5)
C13 0.028(5) 0.027(5) 0.047(6) 0.013(4) 0.014(4) 0.008(4)
C14 0.042(7) 0.028(5) 0.076(7) 0.009(5) 0.029(5) 0.005(4)
C15 0.064(9) 0.026(6) 0.114(11) 0.011(6) 0.045(8) 0.013(5)
C16 0.058(8) 0.054(8) 0.086(9) 0.035(7) 0.036(7) 0.008(6)
C17 0.053(8) 0.066(8) 0.064(7) 0.028(6) 0.030(6) 0.017(6)
C18 0.046(7) 0.043(6) 0.051(6) 0.010(5) 0.022(5) 0.015(5)
C19 0.045(7) 0.031(6) 0.055(6) 0.006(5) 0.001(5) 0.009(5)
C20 0.038(6) 0.028(5) 0.051(6) 0.001(4) 0.012(5) 0.010(4)
C21 0.049(8) 0.040(6) 0.066(7) 0.012(5) 0.013(6) 0.017(5)
C22 0.037(7) 0.055(7) 0.048(6) 0.001(5) 0.012(5) 0.004(5)
C23 0.038(6) 0.032(5) 0.057(6) 0.010(4) 0.019(5) 0.013(4)
C24 0.031(6) 0.026(5) 0.040(5) 0.012(4) 0.007(4) 0.002(4)
C25 0.045(7) 0.034(5) 0.051(6) 0.000(4) 0.017(5) 0.001(5)
C26 0.063(8) 0.026(5) 0.063(7) -0.001(5) 0.023(6) 0.000(5)
C27 0.036(6) 0.032(6) 0.077(8) 0.024(5) 0.006(6) -0.004(5)
C28 0.069(9) 0.064(8) 0.044(6) 0.025(6) 0.019(6) 0.002(6)
C29 0.063(8) 0.038(6) 0.045(6) 0.002(5) 0.021(5) -0.007(5)
C30 0.062(9) 0.043(7) 0.101(10) 0.034(7) 0.008(8) -0.010(6)

loop_
_atom_type_symbol
_atom_type_description
_atom_type_scat_dispersion_real
_atom_type_scat_dispersion_imag
_atom_type_scat_source
C C 0.0033 0.0016 'International Tables Vol C Tables 4.2.6.8 and 6.1.1.4'
H H 0.0000 0.0000 'International Tables Vol C Tables 4.2.6.8 and 6.1.1.4'
N N 0.0061 0.0033 'International Tables Vol C Tables 4.2.6.8 and 6.1.1.4'
P P 0.1023 0.0942 'International Tables Vol C Tables 4.2.6.8 and 6.1.1.4'
Br Br -0.2901 2.4595 'International Tables Vol C Tables 4.2.6.8 and 6.1.1.4'
Re Re -1.0185 7.2310 'International Tables Vol C Tables 4.2.6.8 and 6.1.1.4'
O O 0.0106 0.0060 'International Tables Vol C Tables 4.2.6.8 and 6.1.1.4'

loop_
_geom_angle_atom_site_label_1
_geom_angle_atom_site_label_2
_geom_angle_atom_site_label_3
_geom_angle
N1 Re1 O1 170.1(3)
N1 Re1 N2 97.0(3)
O1 Re1 N2 75.4(3)
N1 Re1 P1 98.5(3)
O1 Re1 P1 89.4(2)
N2 Re1 P1 164.3(2)
N1 Re1 Br1 101.7(2)
O1 Re1 Br1 84.2(2)
N2 Re1 Br1 84.6(2)
P1 Re1 Br1 89.64(6)
N1 Re1 Br2 91.2(2)
O1 Re1 Br2 82.3(2)
N2 Re1 Br2 88.3(2)
P1 Re1 Br2 94.08(6)
Br1 Re1 Br2 165.93(5)
C20 N2 C23 115.7(8)
C20 N2 Re1 117.0(6)
C23 N2 Re1 127.2(6)
C24 N1 Re1 167.7(7)
C21 N3 C22 115.2(9)
C19 O1 Re1 121.3(6)
C13 P1 C1 109.4(4)
C13 P1 C7 106.0(5)
C1 P1 C7 100.1(4)
C13 P1 Re1 108.2(3)
C1 P1 Re1 115.9(3)
C7 P1 Re1 116.5(3)
C2 C1 C6 119.3(9)
C2 C1 P1 116.1(8)
C6 C1 P1 124.4(8)
C3 C2 C1 121.2(11)
C2 C3 C4 119.7(12)
C5 C4 C3 120.0(10)
C4 C5 C6 121.7(10)
C5 C6 C1 118.1(10)
C12 C7 C8 118.7(9)
C12 C7 P1 118.5(7)
C8 C7 P1 122.6(8)
C7 C8 C9 119.8(10)
C10 C9 C8 122.0(10)
C9 C10 C11 119.5(10)
C12 C11 C10 118.9(11)
C11 C12 C7 121.0(10)
C18 C13 C14 119.4(9)
C18 C13 P1 120.4(7)
C14 C13 P1 119.2(8)
C15 C14 C13 118.3(11)
C16 C15 C14 121.4(11)
C15 C16 C17 119.9(11)
C18 C17 C16 119.6(11)
C13 C18 C17 121.3(11)
O2 C19 O1 124.9(10)
O2 C19 C20 122.1(10)
O1 C19 C20 113.1(8)
N2 C20 C21 122.2(9)
N2 C20 C19 113.0(9)
C21 C20 C19 124.7(9)
N3 C21 C20 122.6(10)
N3 C22 C23 124.7(10)
C22 C23 N2 119.6(9)
C25 C24 N1 120.1(9)
C25 C24 C29 121.4(9)
N1 C24 C29 118.5(8)
C24 C25 C26 117.9(10)
C27 C26 C25 122.6(10)
C26 C27 C28 117.9(9)
C26 C27 C30 123.4(11)
C28 C27 C30 118.6(11)
C29 C28 C27 121.4(11)
C28 C29 C24 118.7(10)

loop_
_geom_bond_atom_site_label_1
_geom_bond_atom_site_label_2
_geom_bond_distance
Re1 N1 1.716(7)
Re1 O1 2.028(6)
Re1 N2 2.099(8)
Re1 P1 2.429(3)
Re1 Br1 2.5064(13)
Re1 Br2 2.5433(13)
N2 C20 1.349(12)
N2 C23 1.385(13)
N1 C24 1.385(11)
N3 C21 1.336(15)
N3 C22 1.337(14)
O1 C19 1.306(12)
O2 C19 1.198(12)
P1 C13 1.803(9)
P1 C1 1.830(9)
P1 C7 1.838(10)
C1 C2 1.366(14)
C1 C6 1.395(13)
C2 C3 1.364(15)
C3 C4 1.365(18)
C4 C5 1.350(18)
C5 C6 1.380(15)
C7 C12 1.372(14)
C7 C8 1.373(12)
C8 C9 1.376(14)
C9 C10 1.307(15)
C10 C11 1.414(15)
C11 C12 1.360(15)
C13 C18 1.368(14)
C13 C14 1.417(13)
C14 C15 1.392(16)
C15 C16 1.366(18)
C16 C17 1.386(18)
C17 C18 1.381(15)
C19 C20 1.485(14)
C20 C21 1.364(15)
C22 C23 1.358(14)
C24 C25 1.369(13)
C24 C29 1.432(14)
C25 C26 1.392(15)
C26 C27 1.379(17)
C27 C28 1.417(17)
C27 C30 1.516(14)
C28 C29 1.349(15)
